data_4087963
loop_
_publ_author_name
'Wilkins, Lewis C.'
'Wieneke, Philipp'
'Newman, Paul D.'
'Kariuki, Benson M.'
'Rominger, Frank'
'Hashmi, A. Stephen K.'
'Hansmann, Max M.'
'Melen, Rebecca L.'

_publ_section_title
;
 Pathways to Functionalized Heterocycles: Propargyl Rearrangement using
 B(C6F5)3
;
_journal_issue 21
_journal_name_full Organometallics
_journal_page_first 5298
_journal_paper_doi 10.1021/acs.organomet.5b00753
_journal_volume 34
_journal_year 2015
_chemical_formula_moiety 'C34 H13 B F15 N O2, C7 H8'
_chemical_formula_sum 'C41 H21 B F15 N O2'
_chemical_formula_weight 855.40
_space_group_crystal_system monoclinic
_space_group_IT_number 14
_space_group_name_Hall '-P 2ybc'
_space_group_name_H-M_alt 'P 1 21/c 1'
_atom_sites_solution_hydrogens geom
_atom_sites_solution_primary direct
_atom_sites_solution_secondary difmap
_audit_creation_method SHELXL-2013
_cell_angle_alpha 90
_cell_angle_beta 106.721(4)
_cell_angle_gamma 90
_cell_formula_units_Z 4
_cell_length_a 13.4550(5)
_cell_length_b 12.8454(4)
_cell_length_c 21.5470(7)
_cell_measurement_reflns_used 6993
_cell_measurement_temperature 151(2)
_cell_measurement_theta_max 29.115
_cell_measurement_theta_min 3.778
_cell_volume 3566.6(2)
_computing_cell_refinement
;
CrysAlisPro, Agilent Technologies,
Version 1.171.37.35g (release 09-12-2014 CrysAlis171 .NET)
(compiled Dec  9 2014,15:38:47)
;
_computing_data_collection
;
CrysAlisPro, Agilent Technologies,
Version 1.171.37.35g (release 09-12-2014 CrysAlis171 .NET)
(compiled Dec  9 2014,15:38:47)
;
_computing_data_reduction
;
CrysAlisPro, Agilent Technologies,
Version 1.171.37.35g (release 09-12-2014 CrysAlis171 .NET)
(compiled Dec  9 2014,15:38:47)
;
_computing_molecular_graphics 'XSHELL, Mercury'
_computing_publication_material XCIF
_computing_structure_refinement 'SHELXL-2013 (Sheldrick, 2013)'
_computing_structure_solution SHELXS
_diffrn_ambient_temperature 151(2)
_diffrn_measured_fraction_theta_full 0.998
_diffrn_measured_fraction_theta_max 0.838
_diffrn_measurement_device_type 'SuperNova Dual Atlas with CCD detector'
_diffrn_measurement_method 'omega scans'
_diffrn_radiation_type MoK\a
_diffrn_radiation_wavelength 0.71073
_diffrn_reflns_av_R_equivalents 0.0255
_diffrn_reflns_av_unetI/netI 0.0365
_diffrn_reflns_Laue_measured_fraction_full 0.998
_diffrn_reflns_Laue_measured_fraction_max 0.838
_diffrn_reflns_limit_h_max 18
_diffrn_reflns_limit_h_min -12
_diffrn_reflns_limit_k_max 18
_diffrn_reflns_limit_k_min -17
_diffrn_reflns_limit_l_max 27
_diffrn_reflns_limit_l_min -29
_diffrn_reflns_number 20811
_diffrn_reflns_point_group_measured_fraction_full 0.998
_diffrn_reflns_point_group_measured_fraction_max 0.838
_diffrn_reflns_theta_full 25.242
_diffrn_reflns_theta_max 29.916
_diffrn_reflns_theta_min 3.330
_diffrn_source 'sealed tube'
_exptl_absorpt_coefficient_mu 0.151
_exptl_absorpt_correction_T_max 0.998
_exptl_absorpt_correction_T_min 0.996
_exptl_absorpt_correction_type gaussian
_exptl_absorpt_process_details
;
CrysAlisPro, Agilent Technologies,
Version 1.171.37.35g (release 09-12-2014 CrysAlis171 .NET)
(compiled Dec  9 2014,15:38:47)
Numerical absorption correction based on gaussian integration over
a multifaceted crystal model. Empirical absorption correction using 
spherical harmonics implemented in SCALE3 ABSPACK scaling algorithm.
;
_exptl_crystal_colour colourless
_exptl_crystal_density_diffrn 1.593
_exptl_crystal_description block
_exptl_crystal_F_000 1720
_exptl_crystal_size_max 0.250
_exptl_crystal_size_mid 0.180
_exptl_crystal_size_min 0.090
_refine_diff_density_max 0.385
_refine_diff_density_min -0.312
_refine_diff_density_rms 0.066
_refine_ls_extinction_method none
_refine_ls_goodness_of_fit_ref 1.071
_refine_ls_hydrogen_treatment constr
_refine_ls_matrix_type full
_refine_ls_number_parameters 542
_refine_ls_number_reflns 8638
_refine_ls_number_restraints 0
_refine_ls_restrained_S_all 1.071
_refine_ls_R_factor_all 0.0825
_refine_ls_R_factor_gt 0.0574
_refine_ls_shift/su_max 0.000
_refine_ls_shift/su_mean 0.000
_refine_ls_structure_factor_coef Fsqd
_refine_ls_weighting_details 'w=1/[\s^2^(Fo^2^)+(0.0557P)^2^+4.8490P] where P=(Fo^2^+2Fc^2^)/3'
_refine_ls_weighting_scheme calc
_refine_ls_wR_factor_gt 0.1443
_refine_ls_wR_factor_ref 0.1600
_reflns_Friedel_coverage 0.000
_reflns_number_gt 6277
_reflns_number_total 8638
_reflns_threshold_expression 'I > 2\s(I)'
_cod_data_source_file om5b00753_si_014.cif
_cod_data_source_block rm1545b
_cod_original_sg_symbol_H-M 'P 21/c'
_cod_database_code 4087963
_shelx_space_group_comment
;
The symmetry employed for this shelxl refinement is uniquely defined
by the following loop, which should always be used as a source of
symmetry information in preference to the above space-group names.
They are only intended as comments.
;
_shelx_estimated_absorpt_t_min 0.963
_shelx_estimated_absorpt_t_max 0.987
_shelxl_version_number 2013-3

loop_
_space_group_symop_operation_xyz
'x, y, z'
'-x, y+1/2, -z+1/2'
'-x, -y, -z'
'x, -y-1/2, z-1/2'

loop_
_atom_site_label
_atom_site_type_symbol
_atom_site_fract_x
_atom_site_fract_y
_atom_site_fract_z
_atom_site_U_iso_or_equiv
_atom_site_adp_type
_atom_site_occupancy
_atom_site_site_symmetry_order
_atom_site_calc_flag
_atom_site_refinement_flags_posn
_atom_site_refinement_flags_adp
B1 B 0.9565(2) 0.9334(2) 0.32347(13) 0.0226(5) Uani 1 1 d . .
N1 N 0.62852(16) 0.75278(16) 0.44206(10) 0.0249(4) Uani 1 1 d . .
O1 O 0.71416(13) 0.90726(13) 0.44875(8) 0.0253(4) Uani 1 1 d . .
O2 O 0.74933(13) 0.78168(13) 0.38836(8) 0.0261(4) Uani 1 1 d . .
C11 C 1.06061(18) 0.86206(19) 0.35633(11) 0.0223(5) Uani 1 1 d . .
C12 C 1.09403(19) 0.84608(19) 0.42284(12) 0.0236(5) Uani 1 1 d . .
F12 F 1.04470(11) 0.89687(12) 0.46138(7) 0.0275(3) Uani 1 1 d . .
C13 C 1.17501(19) 0.7831(2) 0.45488(11) 0.0249(5) Uani 1 1 d . .
F13 F 1.20296(12) 0.77425(13) 0.51985(7) 0.0354(4) Uani 1 1 d . .
C14 C 1.2275(2) 0.7275(2) 0.41948(13) 0.0285(5) Uani 1 1 d . .
F14 F 1.30562(13) 0.66394(13) 0.44923(8) 0.0383(4) Uani 1 1 d . .
C15 C 1.1969(2) 0.7375(2) 0.35350(13) 0.0284(5) Uani 1 1 d . .
F15 F 1.24633(14) 0.68247(13) 0.31812(8) 0.0416(4) Uani 1 1 d . .
C16 C 1.1158(2) 0.8028(2) 0.32363(12) 0.0256(5) Uani 1 1 d . .
F16 F 1.09123(13) 0.80532(13) 0.25801(7) 0.0371(4) Uani 1 1 d . .
C21 C 0.9360(2) 0.9551(2) 0.24535(12) 0.0249(5) Uani 1 1 d . .
C22 C 0.8478(2) 0.9302(2) 0.19609(12) 0.0278(5) Uani 1 1 d . .
F22 F 0.76767(13) 0.87867(14) 0.20793(8) 0.0395(4) Uani 1 1 d . .
C23 C 0.8341(2) 0.9551(2) 0.13138(12) 0.0309(6) Uani 1 1 d . .
F23 F 0.74569(14) 0.92932(15) 0.08626(8) 0.0446(4) Uani 1 1 d . .
C24 C 0.9099(2) 1.0090(2) 0.11393(12) 0.0321(6) Uani 1 1 d . .
F24 F 0.89769(15) 1.03359(14) 0.05156(7) 0.0440(4) Uani 1 1 d . .
C25 C 0.9989(2) 1.0364(2) 0.16099(13) 0.0319(6) Uani 1 1 d . .
F25 F 1.07434(15) 1.08881(15) 0.14479(8) 0.0468(5) Uani 1 1 d . .
C26 C 1.0094(2) 1.0101(2) 0.22457(12) 0.0278(5) Uani 1 1 d . .
F26 F 1.09890(13) 1.03848(14) 0.26882(7) 0.0394(4) Uani 1 1 d . .
C31 C 0.96207(19) 1.05150(19) 0.35547(11) 0.0217(5) Uani 1 1 d . .
C32 C 1.04897(19) 1.1021(2) 0.39434(12) 0.0253(5) Uani 1 1 d . .
F32 F 1.14301(11) 1.05496(12) 0.41159(7) 0.0313(3) Uani 1 1 d . .
C33 C 1.0468(2) 1.2018(2) 0.41814(12) 0.0283(5) Uani 1 1 d . .
F33 F 1.13468(13) 1.24433(13) 0.45753(8) 0.0399(4) Uani 1 1 d . .
C34 C 0.9569(2) 1.25752(19) 0.40316(12) 0.0280(5) Uani 1 1 d . .
F34 F 0.95339(14) 1.35281(12) 0.42710(8) 0.0397(4) Uani 1 1 d . .
C35 C 0.8683(2) 1.2126(2) 0.36224(12) 0.0260(5) Uani 1 1 d . .
F35 F 0.77918(13) 1.26620(12) 0.34587(8) 0.0366(4) Uani 1 1 d . .
C36 C 0.87374(19) 1.11321(19) 0.33988(11) 0.0235(5) Uani 1 1 d . .
F36 F 0.78395(11) 1.07473(12) 0.29980(7) 0.0303(3) Uani 1 1 d . .
C41 C 0.6173(2) 0.64365(19) 0.42385(12) 0.0267(5) Uani 1 1 d . .
C42 C 0.7046(2) 0.5817(2) 0.43217(13) 0.0311(6) Uani 1 1 d . .
H42 H 0.7721 0.6103 0.4493 0.037 Uiso 1 1 calc R U
C43 C 0.6918(3) 0.4779(2) 0.41522(14) 0.0389(7) Uani 1 1 d . .
H43 H 0.7509 0.4349 0.4199 0.047 Uiso 1 1 calc R U
C44 C 0.5947(3) 0.4366(2) 0.39180(17) 0.0480(8) Uani 1 1 d . .
H44 H 0.5868 0.3649 0.3808 0.058 Uiso 1 1 calc R U
C45 C 0.5075(3) 0.4985(3) 0.38391(19) 0.0535(9) Uani 1 1 d . .
H45 H 0.4403 0.4691 0.3675 0.064 Uiso 1 1 calc R U
C46 C 0.5182(2) 0.6033(2) 0.39989(16) 0.0415(7) Uani 1 1 d . .
H46 H 0.4589 0.6463 0.3945 0.050 Uiso 1 1 calc R U
C51 C 0.5617(2) 0.7973(2) 0.47780(14) 0.0298(6) Uani 1 1 d . .
C52 C 0.5788(3) 0.7706(2) 0.54173(16) 0.0428(7) Uani 1 1 d . .
H52 H 0.6344 0.7258 0.5629 0.051 Uiso 1 1 calc R U
C53 C 0.5124(3) 0.8113(3) 0.57450(19) 0.0540(9) Uani 1 1 d . .
H53 H 0.5221 0.7934 0.6186 0.065 Uiso 1 1 calc R U
C54 C 0.4332(3) 0.8770(3) 0.54383(19) 0.0505(9) Uani 1 1 d . .
H54 H 0.3889 0.9046 0.5671 0.061 Uiso 1 1 calc R U
C55 C 0.4171(2) 0.9032(2) 0.48017(19) 0.0462(8) Uani 1 1 d . .
H55 H 0.3619 0.9486 0.4592 0.055 Uiso 1 1 calc R U
C56 C 0.4822(2) 0.8631(2) 0.44633(16) 0.0358(6) Uani 1 1 d . .
H56 H 0.4720 0.8807 0.4021 0.043 Uiso 1 1 calc R U
C61 C 0.69587(18) 0.81262(19) 0.42633(12) 0.0232(5) Uani 1 1 d . .
C63 C 0.7985(2) 0.9498(2) 0.42592(13) 0.0291(6) Uani 1 1 d . .
H63A H 0.8622 0.9597 0.4624 0.035 Uiso 1 1 calc R U
H63B H 0.7784 1.0172 0.4036 0.035 Uiso 1 1 calc R U
C64 C 0.81476(19) 0.86827(19) 0.37965(12) 0.0244(5) Uani 1 1 d . .
C66 C 0.86763(18) 0.85921(19) 0.33782(11) 0.0232(5) Uani 1 1 d . .
H66 H 0.8515 0.7990 0.3112 0.028 Uiso 1 1 calc R U
C1S C 0.3938(3) 1.0135(3) 0.27207(16) 0.0524(9) Uani 1 1 d . .
C2S C 0.3534(3) 0.9146(3) 0.26742(17) 0.0541(9) Uani 1 1 d . .
H2S H 0.2813 0.9057 0.2619 0.065 Uiso 1 1 calc R U
C3S C 0.4145(3) 0.8287(3) 0.27051(17) 0.0575(10) Uani 1 1 d . .
H3S H 0.3843 0.7612 0.2664 0.069 Uiso 1 1 calc R U
C4S C 0.5202(3) 0.8395(4) 0.27961(17) 0.0598(10) Uani 1 1 d . .
H4S H 0.5630 0.7798 0.2824 0.072 Uiso 1 1 calc R U
C5S C 0.5628(3) 0.9387(3) 0.28450(17) 0.0565(10) Uani 1 1 d . .
H5S H 0.6349 0.9474 0.2899 0.068 Uiso 1 1 calc R U
C6S C 0.5005(3) 1.0240(3) 0.28147(17) 0.0533(9) Uani 1 1 d . .
H6S H 0.5304 1.0916 0.2858 0.064 Uiso 1 1 calc R U
C7S C 0.3244(3) 1.1072(4) 0.2668(3) 0.0793(13) Uani 1 1 d . .
H7S1 H 0.2709 1.1062 0.2248 0.119 Uiso 1 1 calc R U
H7S2 H 0.3659 1.1708 0.2702 0.119 Uiso 1 1 calc R U
H7S3 H 0.2913 1.1056 0.3018 0.119 Uiso 1 1 calc R U

loop_
_atom_site_aniso_label
_atom_site_aniso_U_11
_atom_site_aniso_U_22
_atom_site_aniso_U_33
_atom_site_aniso_U_23
_atom_site_aniso_U_13
_atom_site_aniso_U_12
B1 0.0218(13) 0.0250(13) 0.0228(12) -0.0033(11) 0.0093(10) -0.0026(11)
N1 0.0234(10) 0.0216(10) 0.0331(11) -0.0019(9) 0.0137(9) -0.0008(8)
O1 0.0251(9) 0.0223(9) 0.0330(9) -0.0028(7) 0.0155(7) -0.0020(7)
O2 0.0250(9) 0.0240(9) 0.0329(9) -0.0049(7) 0.0143(7) -0.0043(7)
C11 0.0213(12) 0.0244(12) 0.0241(11) -0.0030(10) 0.0111(9) -0.0037(9)
C12 0.0227(12) 0.0254(12) 0.0265(12) -0.0042(10) 0.0131(10) -0.0020(10)
F12 0.0276(8) 0.0348(8) 0.0233(7) -0.0038(6) 0.0122(6) 0.0036(6)
C13 0.0244(12) 0.0294(13) 0.0214(11) -0.0001(10) 0.0075(9) -0.0021(10)
F13 0.0324(8) 0.0480(10) 0.0262(7) 0.0061(7) 0.0093(6) 0.0068(7)
C14 0.0235(12) 0.0250(12) 0.0386(14) 0.0029(11) 0.0115(11) 0.0023(10)
F14 0.0318(9) 0.0385(9) 0.0468(9) 0.0071(8) 0.0148(7) 0.0121(7)
C15 0.0295(13) 0.0260(13) 0.0346(13) -0.0050(11) 0.0170(11) 0.0019(10)
F15 0.0468(10) 0.0404(9) 0.0453(9) -0.0071(8) 0.0259(8) 0.0115(8)
C16 0.0272(13) 0.0274(13) 0.0249(11) -0.0055(10) 0.0118(10) -0.0029(10)
F16 0.0451(10) 0.0445(10) 0.0247(7) -0.0061(7) 0.0149(7) 0.0095(8)
C21 0.0272(13) 0.0252(12) 0.0240(11) -0.0036(10) 0.0100(10) 0.0002(10)
C22 0.0273(13) 0.0298(13) 0.0268(12) -0.0050(11) 0.0086(10) -0.0013(10)
F22 0.0318(9) 0.0534(11) 0.0313(8) -0.0021(8) 0.0059(7) -0.0147(8)
C23 0.0333(14) 0.0333(14) 0.0229(12) -0.0044(11) 0.0031(10) 0.0039(11)
F23 0.0404(10) 0.0587(11) 0.0273(8) -0.0039(8) -0.0019(7) -0.0041(9)
C24 0.0432(16) 0.0317(14) 0.0223(12) 0.0026(11) 0.0106(11) 0.0092(12)
F24 0.0586(12) 0.0490(11) 0.0245(8) 0.0065(7) 0.0123(8) 0.0075(9)
C25 0.0380(15) 0.0301(14) 0.0333(13) 0.0018(11) 0.0194(12) -0.0009(11)
F25 0.0504(11) 0.0563(11) 0.0391(9) 0.0069(8) 0.0216(8) -0.0131(9)
C26 0.0258(13) 0.0320(14) 0.0259(12) -0.0038(11) 0.0079(10) -0.0006(11)
F26 0.0337(9) 0.0555(11) 0.0308(8) -0.0030(8) 0.0122(7) -0.0176(8)
C31 0.0253(12) 0.0234(12) 0.0189(10) 0.0003(9) 0.0100(9) -0.0029(9)
C32 0.0244(12) 0.0269(12) 0.0257(11) 0.0012(10) 0.0088(10) -0.0009(10)
F32 0.0223(7) 0.0319(8) 0.0379(8) -0.0043(7) 0.0059(6) -0.0005(6)
C33 0.0311(14) 0.0263(13) 0.0268(12) -0.0020(10) 0.0073(10) -0.0085(10)
F33 0.0351(9) 0.0334(9) 0.0451(9) -0.0100(7) 0.0017(7) -0.0111(7)
C34 0.0387(15) 0.0211(12) 0.0279(12) 0.0004(10) 0.0155(11) -0.0012(10)
F34 0.0515(11) 0.0212(8) 0.0488(10) -0.0066(7) 0.0182(8) -0.0033(7)
C35 0.0291(13) 0.0255(12) 0.0262(12) 0.0066(10) 0.0124(10) 0.0033(10)
F35 0.0359(9) 0.0318(8) 0.0418(9) 0.0045(7) 0.0104(7) 0.0114(7)
C36 0.0239(12) 0.0252(12) 0.0214(11) -0.0002(10) 0.0065(9) -0.0033(10)
F36 0.0233(8) 0.0326(8) 0.0312(8) 0.0002(6) 0.0019(6) 0.0002(6)
C41 0.0333(14) 0.0214(12) 0.0294(12) -0.0001(10) 0.0152(11) -0.0037(10)
C42 0.0341(14) 0.0257(13) 0.0334(13) 0.0013(11) 0.0098(11) 0.0022(11)
C43 0.0552(19) 0.0255(14) 0.0375(15) -0.0006(12) 0.0156(14) 0.0067(13)
C44 0.069(2) 0.0254(15) 0.0572(19) -0.0090(14) 0.0298(18) -0.0116(15)
C45 0.052(2) 0.0437(19) 0.071(2) -0.0165(17) 0.0272(18) -0.0211(16)
C46 0.0332(15) 0.0374(16) 0.0577(19) -0.0083(14) 0.0190(14) -0.0086(13)
C51 0.0304(13) 0.0238(13) 0.0424(15) -0.0033(11) 0.0220(12) -0.0033(10)
C52 0.055(2) 0.0347(16) 0.0466(17) 0.0032(14) 0.0273(15) 0.0042(14)
C53 0.075(3) 0.0432(19) 0.060(2) -0.0014(16) 0.045(2) -0.0037(18)
C54 0.052(2) 0.0355(17) 0.080(2) -0.0135(17) 0.0449(19) -0.0077(15)
C55 0.0317(16) 0.0337(16) 0.078(2) -0.0103(16) 0.0240(16) -0.0020(12)
C56 0.0296(14) 0.0301(14) 0.0506(17) -0.0023(13) 0.0161(13) -0.0011(11)
C61 0.0206(11) 0.0236(12) 0.0259(11) -0.0014(10) 0.0073(9) 0.0015(9)
C63 0.0298(13) 0.0264(13) 0.0393(14) -0.0069(11) 0.0230(12) -0.0087(10)
C64 0.0231(12) 0.0221(12) 0.0284(12) -0.0027(10) 0.0082(10) -0.0033(9)
C66 0.0221(12) 0.0222(12) 0.0246(11) -0.0023(10) 0.0058(9) -0.0011(9)
C1S 0.0360(17) 0.076(3) 0.0430(17) 0.0042(17) 0.0079(14) -0.0064(17)
C2S 0.0369(18) 0.074(3) 0.0472(18) 0.0045(18) 0.0062(15) -0.0132(18)
C3S 0.049(2) 0.074(3) 0.0437(18) 0.0002(18) 0.0047(16) -0.013(2)
C4S 0.050(2) 0.077(3) 0.0456(19) -0.0056(19) 0.0033(16) 0.003(2)
C5S 0.0327(17) 0.085(3) 0.0496(19) -0.0052(19) 0.0081(15) -0.0060(18)
C6S 0.0369(18) 0.070(2) 0.0517(19) 0.0013(18) 0.0101(15) -0.0122(17)
C7S 0.049(2) 0.086(3) 0.099(3) 0.010(3) 0.014(2) 0.004(2)

loop_
_atom_type_symbol
_atom_type_description
_atom_type_scat_dispersion_real
_atom_type_scat_dispersion_imag
_atom_type_scat_source
C C 0.0033 0.0016 'International Tables Vol C Tables 4.2.6.8 and 6.1.1.4'
H H 0.0000 0.0000 'International Tables Vol C Tables 4.2.6.8 and 6.1.1.4'
B B 0.0013 0.0007 'International Tables Vol C Tables 4.2.6.8 and 6.1.1.4'
O O 0.0106 0.0060 'International Tables Vol C Tables 4.2.6.8 and 6.1.1.4'
F F 0.0171 0.0103 'International Tables Vol C Tables 4.2.6.8 and 6.1.1.4'
N N 0.0061 0.0033 'International Tables Vol C Tables 4.2.6.8 and 6.1.1.4'

loop_
_geom_angle_atom_site_label_1
_geom_angle_atom_site_label_2
_geom_angle_atom_site_label_3
_geom_angle
C66 B1 C21 112.1(2)
C66 B1 C11 99.93(19)
C21 B1 C11 113.79(19)
C66 B1 C31 113.84(19)
C21 B1 C31 104.12(19)
C11 B1 C31 113.4(2)
C61 N1 C41 121.6(2)
C61 N1 C51 119.1(2)
C41 N1 C51 119.3(2)
C61 O1 C63 107.71(18)
C61 O2 C64 108.12(18)
C12 C11 C16 112.4(2)
C12 C11 B1 120.5(2)
C16 C11 B1 126.7(2)
F12 C12 C13 115.4(2)
F12 C12 C11 119.1(2)
C13 C12 C11 125.5(2)
F13 C13 C12 121.1(2)
F13 C13 C14 119.8(2)
C12 C13 C14 119.1(2)
F14 C14 C15 121.0(2)
F14 C14 C13 120.5(2)
C15 C14 C13 118.5(2)
F15 C15 C14 119.3(2)
F15 C15 C16 120.5(2)
C14 C15 C16 120.2(2)
F16 C16 C15 115.1(2)
F16 C16 C11 120.7(2)
C15 C16 C11 124.3(2)
C22 C21 C26 113.8(2)
C22 C21 B1 126.8(2)
C26 C21 B1 119.3(2)
F22 C22 C21 121.6(2)
F22 C22 C23 114.8(2)
C21 C22 C23 123.6(2)
F23 C23 C24 120.0(2)
F23 C23 C22 120.3(3)
C24 C23 C22 119.7(2)
F24 C24 C25 120.5(3)
F24 C24 C23 120.4(3)
C25 C24 C23 119.1(2)
F25 C25 C24 119.9(2)
F25 C25 C26 120.8(3)
C24 C25 C26 119.3(2)
F26 C26 C25 116.8(2)
F26 C26 C21 118.8(2)
C25 C26 C21 124.5(2)
C36 C31 C32 113.1(2)
C36 C31 B1 119.3(2)
C32 C31 B1 127.4(2)
F32 C32 C33 115.5(2)
F32 C32 C31 121.0(2)
C33 C32 C31 123.6(2)
F33 C33 C34 119.4(2)
F33 C33 C32 119.8(2)
C34 C33 C32 120.7(2)
F34 C34 C33 121.2(2)
F34 C34 C35 120.5(2)
C33 C34 C35 118.3(2)
F35 C35 C36 121.3(2)
F35 C35 C34 119.6(2)
C36 C35 C34 119.1(2)
F36 C36 C35 115.7(2)
F36 C36 C31 119.3(2)
C35 C36 C31 125.0(2)
C46 C41 C42 121.5(3)
C46 C41 N1 118.5(2)
C42 C41 N1 120.0(2)
C43 C42 C41 118.9(3)
C43 C42 H42 120.6
C41 C42 H42 120.6
C44 C43 C42 120.4(3)
C44 C43 H43 119.8
C42 C43 H43 119.8
C43 C44 C45 120.6(3)
C43 C44 H44 119.7
C45 C44 H44 119.7
C46 C45 C44 120.2(3)
C46 C45 H45 119.9
C44 C45 H45 119.9
C41 C46 C45 118.4(3)
C41 C46 H46 120.8
C45 C46 H46 120.8
C52 C51 C56 121.9(3)
C52 C51 N1 118.7(3)
C56 C51 N1 119.3(2)
C51 C52 C53 117.9(3)
C51 C52 H52 121.0
C53 C52 H52 121.0
C54 C53 C52 120.7(3)
C54 C53 H53 119.6
C52 C53 H53 119.6
C55 C54 C53 120.8(3)
C55 C54 H54 119.6
C53 C54 H54 119.6
C54 C55 C56 119.5(3)
C54 C55 H55 120.2
C56 C55 H55 120.2
C51 C56 C55 119.1(3)
C51 C56 H56 120.5
C55 C56 H56 120.5
O2 C61 O1 116.0(2)
O2 C61 N1 122.4(2)
O1 C61 N1 121.6(2)
O1 C63 C64 103.73(19)
O1 C63 H63A 111.0
C64 C63 H63A 111.0
O1 C63 H63B 111.0
C64 C63 H63B 111.0
H63A C63 H63B 109.0
C66 C64 O2 119.2(2)
C66 C64 C63 137.1(2)
O2 C64 C63 103.68(19)
C64 C66 B1 131.0(2)
C64 C66 H66 114.5
B1 C66 H66 114.5
C2S C1S C6S 117.9(4)
C2S C1S C7S 120.6(3)
C6S C1S C7S 121.5(4)
C3S C2S C1S 121.6(3)
C3S C2S H2S 119.2
C1S C2S H2S 119.2
C2S C3S C4S 120.3(4)
C2S C3S H3S 119.8
C4S C3S H3S 119.8
C3S C4S C5S 119.1(4)
C3S C4S H4S 120.5
C5S C4S H4S 120.5
C6S C5S C4S 119.8(3)
C6S C5S H5S 120.1
C4S C5S H5S 120.1
C5S C6S C1S 121.3(4)
C5S C6S H6S 119.4
C1S C6S H6S 119.4
C1S C7S H7S1 109.5
C1S C7S H7S2 109.5
H7S1 C7S H7S2 109.5
C1S C7S H7S3 109.5
H7S1 C7S H7S3 109.5
H7S2 C7S H7S3 109.5

loop_
_geom_bond_atom_site_label_1
_geom_bond_atom_site_label_2
_geom_bond_distance
B1 C66 1.627(4)
B1 C21 1.649(4)
B1 C11 1.653(4)
B1 C31 1.659(4)
N1 C61 1.305(3)
N1 C41 1.452(3)
N1 C51 1.458(3)
O1 C61 1.305(3)
O1 C63 1.466(3)
O2 C61 1.297(3)
O2 C64 1.464(3)
C11 C12 1.388(3)
C11 C16 1.389(3)
C12 F12 1.369(3)
C12 C13 1.373(4)
C13 F13 1.346(3)
C13 C14 1.379(4)
C14 F14 1.340(3)
C14 C15 1.368(4)
C15 F15 1.347(3)
C15 C16 1.380(4)
C16 F16 1.357(3)
C21 C22 1.383(4)
C21 C26 1.389(4)
C22 F22 1.351(3)
C22 C23 1.390(4)
C23 F23 1.343(3)
C23 C24 1.373(4)
C24 F24 1.344(3)
C24 C25 1.373(4)
C25 F25 1.345(3)
C25 C26 1.378(4)
C26 F26 1.353(3)
C31 C36 1.387(3)
C31 C32 1.388(3)
C32 F32 1.354(3)
C32 C33 1.383(4)
C33 F33 1.357(3)
C33 C34 1.362(4)
C34 F34 1.334(3)
C34 C35 1.388(4)
C35 F35 1.340(3)
C35 C36 1.374(4)
C36 F36 1.360(3)
C41 C46 1.385(4)
C41 C42 1.387(4)
C42 C43 1.380(4)
C42 H42 0.9500
C43 C44 1.364(5)
C43 H43 0.9500
C44 C45 1.387(5)
C44 H44 0.9500
C45 C46 1.386(5)
C45 H45 0.9500
C46 H46 0.9500
C51 C52 1.373(4)
C51 C56 1.379(4)
C52 C53 1.390(4)
C52 H52 0.9500
C53 C54 1.371(5)
C53 H53 0.9500
C54 C55 1.368(5)
C54 H54 0.9500
C55 C56 1.389(4)
C55 H55 0.9500
C56 H56 0.9500
C63 C64 1.504(3)
C63 H63A 0.9900
C63 H63B 0.9900
C64 C66 1.304(3)
C66 H66 0.9500
C1S C2S 1.374(5)
C1S C6S 1.398(5)
C1S C7S 1.508(6)
C2S C3S 1.365(6)
C2S H2S 0.9500
C3S C4S 1.387(5)
C3S H3S 0.9500
C4S C5S 1.388(6)
C4S H4S 0.9500
C5S C6S 1.369(6)
C5S H5S 0.9500
C6S H6S 0.9500
C7S H7S1 0.9800
C7S H7S2 0.9800
C7S H7S3 0.9800
